data_4121903
loop_
_publ_author_name
'Allpress, Caleb J.'
'Mi\/laczewska, Anna'
'Borowski, Tomasz'
'Bennett, Jami R.'
'Tierney, David L.'
'Arif, Atta M.'
'Berreau, Lisa M.'

_publ_section_title
;
 Halide-Promoted Dioxygenolysis of a Carbon-Carbon Bond by a Copper(II)
 Diketonate Complex.
;
_journal_issue 22
_journal_name_full 'Journal of the American Chemical Society'
_journal_page_first 7821
_journal_paper_doi 10.1021/ja502577b
_journal_volume 136
_journal_year 2014
_chemical_formula_moiety 'C45 H36 Cl Cu N4 O2, Cl O4'
_chemical_formula_sum 'C45 H36 Cl2 Cu N4 O6'
_chemical_formula_weight 863.22
_chemical_name_systematic
; 
 ? 
;
_space_group_IT_number 61
_symmetry_cell_setting orthorhombic
_symmetry_space_group_name_Hall '-P 2ac 2ab'
_symmetry_space_group_name_H-M 'P b c a'
_atom_sites_solution_hydrogens geom
_atom_sites_solution_primary direct
_atom_sites_solution_secondary difmap
_audit_creation_method SHELXL-97
_cell_angle_alpha 90.00
_cell_angle_beta 90.00
_cell_angle_gamma 90.00
_cell_formula_units_Z 8
_cell_length_a 12.7335(2)
_cell_length_b 19.3738(2)
_cell_length_c 31.7858(4)
_cell_measurement_reflns_used 9831
_cell_measurement_temperature 150(1)
_cell_measurement_theta_max 27.485
_cell_measurement_theta_min 1.018
_cell_volume 7841.44(18)
_computing_cell_refinement DENZO-SMN
_computing_data_collection 'Nonius COLLECT'
_computing_data_reduction DENZO-SMN
_computing_molecular_graphics 'WinGX, Ortep3'
_computing_structure_refinement 'SHELXL-97 (Sheldrick, 1997)'
_computing_structure_solution SIR97
_diffrn_ambient_temperature 150(1)
_diffrn_measured_fraction_theta_full 0.999
_diffrn_measured_fraction_theta_max 0.999
_diffrn_measurement_device_type 'Nonius KappaCCD Diffractometer'
_diffrn_measurement_method 'Phi and Omega scan'
_diffrn_radiation_monochromator graphite
_diffrn_radiation_source 'fine-focus sealed tube'
_diffrn_radiation_type MoK\a
_diffrn_radiation_wavelength 0.71073
_diffrn_reflns_av_R_equivalents 0.0351
_diffrn_reflns_av_sigmaI/netI 0.0455
_diffrn_reflns_limit_h_max 16
_diffrn_reflns_limit_h_min -16
_diffrn_reflns_limit_k_max 25
_diffrn_reflns_limit_k_min -25
_diffrn_reflns_limit_l_max 41
_diffrn_reflns_limit_l_min -41
_diffrn_reflns_number 17118
_diffrn_reflns_theta_full 27.48
_diffrn_reflns_theta_max 27.48
_diffrn_reflns_theta_min 2.46
_exptl_absorpt_coefficient_mu 0.750
_exptl_absorpt_correction_T_max 0.8958
_exptl_absorpt_correction_T_min 0.8063
_exptl_absorpt_correction_type multi-scan
_exptl_absorpt_process_details 'DENZO-SMN (Otwinowski & Minor, 1997)'
_exptl_crystal_colour green
_exptl_crystal_density_diffrn 1.462
_exptl_crystal_density_method 'not measured'
_exptl_crystal_description prism
_exptl_crystal_F_000 3560
_exptl_crystal_size_max 0.30
_exptl_crystal_size_mid 0.30
_exptl_crystal_size_min 0.15
_refine_diff_density_max 0.348
_refine_diff_density_min -0.582
_refine_diff_density_rms 0.061
_refine_ls_extinction_method none
_refine_ls_goodness_of_fit_ref 1.011
_refine_ls_hydrogen_treatment constr
_refine_ls_matrix_type full
_refine_ls_number_parameters 550
_refine_ls_number_reflns 8993
_refine_ls_number_restraints 0
_refine_ls_restrained_S_all 1.011
_refine_ls_R_factor_all 0.0729
_refine_ls_R_factor_gt 0.0396
_refine_ls_shift/su_max 0.001
_refine_ls_shift/su_mean 0.000
_refine_ls_structure_factor_coef Fsqd
_refine_ls_weighting_details 'calc w=1/[\s^2^(Fo^2^)+(0.0463P)^2^+3.6980P] where P=(Fo^2^+2Fc^2^)/3'
_refine_ls_weighting_scheme calc
_refine_ls_wR_factor_gt 0.0882
_refine_ls_wR_factor_ref 0.1008
_reflns_number_gt 6296
_reflns_number_total 8993
_reflns_threshold_expression >2sigma(I)
_cod_data_source_file ja502577b_si_002.cif
_cod_data_source_block usu219
_cod_depositor_comments
;
The following automatic conversions were performed:

'_exptl_absorpt_correction_type' value 'Multi-scan' changed to
'multi-scan' according to
/usr/data/users/saulius/crontab/automatic-downloads/rss-feeds/ACS/lib/dictionaries/cif_core.dic
dictionary named 'cif_core.dic' version 2.4.2 from 2011-04-26.

Automatic conversion script
Id: cif_fix_values 2281 2013-09-26 08:29:07Z andrius 

 Adding full bibliography for 4121903--4121904.cif.
;
_cod_database_code 4121903

loop_
_symmetry_equiv_pos_as_xyz
'x, y, z'
'-x+1/2, -y, z+1/2'
'x+1/2, -y+1/2, -z'
'-x, y+1/2, -z+1/2'
'-x, -y, -z'
'x-1/2, y, -z-1/2'
'-x-1/2, y-1/2, z'
'x, -y-1/2, z-1/2'

loop_
_atom_site_label
_atom_site_type_symbol
_atom_site_fract_x
_atom_site_fract_y
_atom_site_fract_z
_atom_site_U_iso_or_equiv
_atom_site_adp_type
_atom_site_occupancy
_atom_site_symmetry_multiplicity
_atom_site_calc_flag
_atom_site_refinement_flags
_atom_site_disorder_assembly
_atom_site_disorder_group
Cu1 Cu 0.60509(2) 0.468533(13) 0.119576(8) 0.02386(8) Uani 1 1 d . . .
Cl1 Cl 0.46554(5) 0.38690(3) 0.255111(18) 0.03472(14) Uani 1 1 d . . .
Cl2 Cl 0.49689(5) 0.15512(3) 0.05831(2) 0.04294(17) Uani 1 1 d . . .
O1 O 0.49025(12) 0.40821(7) 0.13298(5) 0.0275(3) Uani 1 1 d . . .
O2 O 0.59489(12) 0.51223(7) 0.17380(5) 0.0291(4) Uani 1 1 d . . .
O3 O 0.56393(16) 0.17080(10) 0.09307(7) 0.0642(6) Uani 1 1 d . A .
O4 O 0.5571(4) 0.1298(3) 0.02908(15) 0.0706(14) Uani 0.50 1 d P A 1
O5 O 0.4198(4) 0.1120(2) 0.07477(15) 0.0598(12) Uani 0.50 1 d P A 1
O6 O 0.4538(3) 0.22301(16) 0.04836(12) 0.0442(9) Uani 0.50 1 d P A 1
O4A O 0.5311(4) 0.1814(3) 0.01617(15) 0.0751(15) Uani 0.50 1 d P A 2
O5A O 0.4987(4) 0.0772(2) 0.0472(2) 0.0869(18) Uani 0.50 1 d P A 2
O6A O 0.3899(3) 0.1690(3) 0.06144(15) 0.0772(16) Uani 0.50 1 d P A 2
N1 N 0.66766(14) 0.40699(9) 0.07575(6) 0.0235(4) Uani 1 1 d . . .
N2 N 0.72708(13) 0.53212(8) 0.10538(6) 0.0230(4) Uani 1 1 d . . .
N3 N 0.52408(14) 0.55516(9) 0.07988(6) 0.0263(4) Uani 1 1 d . . .
N4 N 0.81175(14) 0.40749(9) 0.15427(6) 0.0249(4) Uani 1 1 d . . .
C1 C 0.64914(18) 0.33888(11) 0.07116(7) 0.0276(5) Uani 1 1 d . . .
H1 H 0.5893 0.3192 0.0844 0.033 Uiso 1 1 calc R . .
C2 C 0.71387(18) 0.29726(12) 0.04800(8) 0.0334(5) Uani 1 1 d . . .
H2 H 0.6988 0.2495 0.0450 0.040 Uiso 1 1 calc R . .
C3 C 0.80163(19) 0.32569(12) 0.02901(8) 0.0359(6) Uani 1 1 d . . .
H3 H 0.8487 0.2975 0.0135 0.043 Uiso 1 1 calc R . .
C4 C 0.81994(18) 0.39594(12) 0.03301(7) 0.0311(5) Uani 1 1 d . . .
H4 H 0.8790 0.4166 0.0198 0.037 Uiso 1 1 calc R . .
C5 C 0.75138(17) 0.43531(11) 0.05643(7) 0.0247(5) Uani 1 1 d . . .
C6 C 0.76132(17) 0.51220(11) 0.06202(7) 0.0248(5) Uani 1 1 d . . .
H6A H 0.8352 0.5264 0.0576 0.030 Uiso 1 1 calc R . .
H6B H 0.7172 0.5362 0.0409 0.030 Uiso 1 1 calc R . .
C7 C 0.68776(18) 0.60439(10) 0.10623(7) 0.0276(5) Uani 1 1 d . . .
H7A H 0.7383 0.6344 0.0912 0.033 Uiso 1 1 calc R . .
H7B H 0.6843 0.6203 0.1358 0.033 Uiso 1 1 calc R . .
C8 C 0.58063(18) 0.61233(11) 0.08639(7) 0.0276(5) Uani 1 1 d . . .
C9 C 0.5438(2) 0.67812(12) 0.07762(8) 0.0366(6) Uani 1 1 d . . .
H9 H 0.5868 0.7175 0.0822 0.044 Uiso 1 1 calc R . .
C10 C 0.4433(2) 0.68485(13) 0.06210(9) 0.0476(7) Uani 1 1 d . . .
H10 H 0.4149 0.7293 0.0566 0.057 Uiso 1 1 calc R . .
C11 C 0.3843(2) 0.62654(13) 0.05468(9) 0.0422(6) Uani 1 1 d . . .
H11 H 0.3151 0.6305 0.0438 0.051 Uiso 1 1 calc R . .
C12 C 0.42646(18) 0.56176(12) 0.06312(7) 0.0306(5) Uani 1 1 d . . .
C13 C 0.36878(18) 0.49738(12) 0.05266(7) 0.0312(5) Uani 1 1 d . . .
C14 C 0.2590(2) 0.49464(15) 0.05536(8) 0.0407(6) Uani 1 1 d . . .
H14 H 0.2206 0.5339 0.0646 0.049 Uiso 1 1 calc R . .
C15 C 0.2066(2) 0.43445(16) 0.04450(8) 0.0472(7) Uani 1 1 d . . .
H15 H 0.1322 0.4329 0.0460 0.057 Uiso 1 1 calc R . .
C16 C 0.2612(2) 0.37693(15) 0.03164(8) 0.0466(7) Uani 1 1 d . . .
H16 H 0.2247 0.3357 0.0248 0.056 Uiso 1 1 calc R . .
C17 C 0.3698(2) 0.37946(13) 0.02871(8) 0.0403(6) Uani 1 1 d . . .
H17 H 0.4079 0.3399 0.0198 0.048 Uiso 1 1 calc R . .
C18 C 0.42273(19) 0.43947(12) 0.03869(7) 0.0327(5) Uani 1 1 d . . .
H18 H 0.4970 0.4412 0.0360 0.039 Uiso 1 1 calc R . .
C19 C 0.81744(17) 0.52832(10) 0.13558(7) 0.0266(5) Uani 1 1 d . . .
H19A H 0.7920 0.5404 0.1641 0.032 Uiso 1 1 calc R . .
H19B H 0.8706 0.5631 0.1274 0.032 Uiso 1 1 calc R . .
C20 C 0.86900(17) 0.45870(11) 0.13734(7) 0.0264(5) Uani 1 1 d . . .
C21 C 0.97158(18) 0.45003(12) 0.12357(7) 0.0306(5) Uani 1 1 d . . .
H21 H 1.0097 0.4877 0.1121 0.037 Uiso 1 1 calc R . .
C22 C 1.01715(19) 0.38570(13) 0.12692(8) 0.0345(6) Uani 1 1 d . . .
H22 H 1.0872 0.3781 0.1177 0.041 Uiso 1 1 calc R . .
C23 C 0.95908(18) 0.33276(12) 0.14382(7) 0.0311(5) Uani 1 1 d . . .
H23 H 0.9887 0.2879 0.1461 0.037 Uiso 1 1 calc R . .
C24 C 0.85656(18) 0.34481(11) 0.15762(7) 0.0254(5) Uani 1 1 d . . .
C25 C 0.79419(18) 0.28943(10) 0.17813(7) 0.0275(5) Uani 1 1 d . . .
C26 C 0.68539(19) 0.29030(12) 0.17678(8) 0.0330(5) Uani 1 1 d . . .
H26 H 0.6506 0.3269 0.1626 0.040 Uiso 1 1 calc R . .
C27 C 0.6263(2) 0.23878(13) 0.19571(8) 0.0409(6) Uani 1 1 d . . .
H27 H 0.5518 0.2397 0.1942 0.049 Uiso 1 1 calc R . .
C28 C 0.6773(2) 0.18602(12) 0.21689(9) 0.0414(6) Uani 1 1 d . . .
H28 H 0.6375 0.1504 0.2299 0.050 Uiso 1 1 calc R . .
C29 C 0.7851(2) 0.18474(12) 0.21932(9) 0.0416(7) Uani 1 1 d . . .
H29 H 0.8194 0.1489 0.2344 0.050 Uiso 1 1 calc R . .
C30 C 0.8438(2) 0.23566(11) 0.19979(8) 0.0357(6) Uani 1 1 d . . .
H30 H 0.9183 0.2341 0.2011 0.043 Uiso 1 1 calc R . .
C31 C 0.36575(18) 0.29203(12) 0.13787(8) 0.0327(5) Uani 1 1 d . . .
H31 H 0.4211 0.2907 0.1178 0.039 Uiso 1 1 calc R . .
C32 C 0.28565(19) 0.24373(12) 0.13577(9) 0.0392(6) Uani 1 1 d . . .
H32 H 0.2868 0.2092 0.1145 0.047 Uiso 1 1 calc R . .
C33 C 0.20455(18) 0.24552(12) 0.16429(9) 0.0369(6) Uani 1 1 d . . .
H33 H 0.1506 0.2117 0.1631 0.044 Uiso 1 1 calc R . .
C34 C 0.20158(17) 0.29640(12) 0.19457(9) 0.0353(6) Uani 1 1 d . . .
H34 H 0.1444 0.2984 0.2137 0.042 Uiso 1 1 calc R . .
C35 C 0.28169(17) 0.34464(11) 0.19721(8) 0.0305(5) Uani 1 1 d . . .
H35 H 0.2794 0.3794 0.2183 0.037 Uiso 1 1 calc R . .
C36 C 0.36584(17) 0.34237(10) 0.16905(7) 0.0245(5) Uani 1 1 d . . .
C37 C 0.45270(17) 0.39412(10) 0.16925(7) 0.0244(5) Uani 1 1 d . . .
C38 C 0.49326(17) 0.42472(10) 0.20646(7) 0.0245(5) Uani 1 1 d . . .
C39 C 0.56165(17) 0.48143(10) 0.20674(7) 0.0237(5) Uani 1 1 d . . .
C40 C 0.60188(17) 0.51111(10) 0.24723(7) 0.0241(5) Uani 1 1 d . . .
C41 C 0.70912(18) 0.50736(11) 0.25528(8) 0.0295(5) Uani 1 1 d . . .
H41 H 0.7544 0.4853 0.2357 0.035 Uiso 1 1 calc R . .
C42 C 0.7500(2) 0.53589(12) 0.29191(8) 0.0348(6) Uani 1 1 d . . .
H42 H 0.8228 0.5318 0.2979 0.042 Uiso 1 1 calc R . .
C43 C 0.6844(2) 0.57024(12) 0.31968(8) 0.0377(6) Uani 1 1 d . . .
H43 H 0.7125 0.5901 0.3446 0.045 Uiso 1 1 calc R . .
C44 C 0.5782(2) 0.57565(12) 0.31126(8) 0.0361(6) Uani 1 1 d . . .
H44 H 0.5336 0.6003 0.3299 0.043 Uiso 1 1 calc R . .
C45 C 0.53675(18) 0.54501(12) 0.27554(7) 0.0313(5) Uani 1 1 d . . .
H45 H 0.4633 0.5472 0.2704 0.038 Uiso 1 1 calc R . .

loop_
_atom_site_aniso_label
_atom_site_aniso_U_11
_atom_site_aniso_U_22
_atom_site_aniso_U_33
_atom_site_aniso_U_23
_atom_site_aniso_U_13
_atom_site_aniso_U_12
Cu1 0.02854(15) 0.02242(14) 0.02061(14) 0.00063(11) 0.00340(11) -0.00433(11)
Cl1 0.0437(3) 0.0358(3) 0.0246(3) 0.0059(2) 0.0029(3) -0.0108(3)
Cl2 0.0291(3) 0.0386(3) 0.0612(5) 0.0166(3) -0.0023(3) 0.0048(3)
O1 0.0320(8) 0.0290(8) 0.0216(8) 0.0009(7) 0.0023(7) -0.0052(7)
O2 0.0404(9) 0.0247(7) 0.0223(8) -0.0003(7) 0.0055(7) -0.0068(7)
O3 0.0548(12) 0.0572(12) 0.0807(17) 0.0150(12) -0.0325(12) -0.0052(10)
O4 0.079(3) 0.076(3) 0.056(3) -0.002(3) 0.030(3) 0.040(3)
O5 0.051(3) 0.050(2) 0.079(3) 0.007(2) -0.002(2) -0.030(2)
O6 0.064(2) 0.0237(17) 0.045(2) 0.0008(16) -0.030(2) 0.0155(17)
O4A 0.060(3) 0.111(4) 0.055(3) 0.019(3) -0.008(2) -0.036(3)
O5A 0.078(3) 0.038(2) 0.145(5) 0.001(3) -0.056(4) 0.005(2)
O6A 0.038(2) 0.137(5) 0.056(3) -0.040(3) -0.003(2) 0.023(3)
N1 0.0244(9) 0.0244(9) 0.0216(10) 0.0025(8) -0.0016(8) -0.0017(7)
N2 0.0285(10) 0.0199(9) 0.0206(9) 0.0028(7) -0.0005(8) 0.0003(7)
N3 0.0291(10) 0.0279(9) 0.0220(10) 0.0029(8) 0.0016(8) 0.0032(8)
N4 0.0277(10) 0.0232(9) 0.0238(10) 0.0026(8) -0.0057(8) -0.0027(8)
C1 0.0285(11) 0.0279(12) 0.0263(12) 0.0006(10) -0.0022(10) -0.0028(10)
C2 0.0411(14) 0.0251(11) 0.0339(14) -0.0030(10) 0.0003(11) 0.0023(10)
C3 0.0421(14) 0.0322(13) 0.0334(14) -0.0022(11) 0.0058(12) 0.0074(11)
C4 0.0287(12) 0.0350(13) 0.0295(13) 0.0020(10) 0.0050(10) 0.0014(10)
C5 0.0249(11) 0.0294(11) 0.0196(11) 0.0041(9) -0.0024(9) -0.0009(9)
C6 0.0273(11) 0.0261(11) 0.0209(11) 0.0051(9) 0.0029(9) -0.0006(9)
C7 0.0335(12) 0.0210(11) 0.0283(12) 0.0032(9) 0.0014(10) -0.0019(9)
C8 0.0358(13) 0.0249(11) 0.0221(12) 0.0029(9) 0.0051(10) 0.0026(10)
C9 0.0459(15) 0.0272(12) 0.0367(14) -0.0004(11) -0.0003(12) 0.0068(11)
C10 0.0580(18) 0.0335(14) 0.0513(18) 0.0017(13) -0.0056(15) 0.0180(13)
C11 0.0385(15) 0.0441(15) 0.0441(16) 0.0006(13) -0.0077(12) 0.0138(12)
C12 0.0312(12) 0.0356(13) 0.0249(12) 0.0005(10) 0.0018(10) 0.0058(10)
C13 0.0302(12) 0.0408(13) 0.0224(12) 0.0042(10) -0.0028(10) 0.0009(10)
C14 0.0324(13) 0.0637(17) 0.0259(14) 0.0011(12) 0.0033(11) 0.0024(12)
C15 0.0322(14) 0.078(2) 0.0316(15) 0.0082(14) 0.0005(12) -0.0130(14)
C16 0.0516(17) 0.0565(17) 0.0317(15) 0.0102(13) -0.0079(13) -0.0212(14)
C17 0.0518(16) 0.0384(14) 0.0308(14) 0.0037(11) -0.0115(12) -0.0035(12)
C18 0.0328(13) 0.0389(13) 0.0264(13) 0.0037(11) -0.0045(10) 0.0009(11)
C19 0.0295(11) 0.0246(11) 0.0256(12) 0.0038(10) -0.0041(10) -0.0053(9)
C20 0.0309(12) 0.0272(12) 0.0210(11) 0.0032(9) -0.0047(9) -0.0046(9)
C21 0.0296(12) 0.0334(12) 0.0289(13) 0.0025(10) -0.0006(10) -0.0060(10)
C22 0.0277(12) 0.0433(14) 0.0325(14) -0.0005(11) 0.0011(10) 0.0019(11)
C23 0.0336(13) 0.0311(12) 0.0285(13) -0.0009(10) -0.0048(11) 0.0061(10)
C24 0.0322(12) 0.0233(11) 0.0206(11) 0.0001(9) -0.0061(10) 0.0000(9)
C25 0.0383(13) 0.0196(10) 0.0247(12) -0.0019(9) -0.0046(10) 0.0006(9)
C26 0.0385(13) 0.0284(12) 0.0321(14) 0.0066(10) -0.0042(11) 0.0005(10)
C27 0.0384(14) 0.0413(14) 0.0430(16) 0.0087(12) -0.0039(12) -0.0053(11)
C28 0.0542(17) 0.0271(13) 0.0428(16) 0.0057(11) -0.0019(13) -0.0116(12)
C29 0.0554(17) 0.0220(12) 0.0475(17) 0.0078(11) -0.0087(14) 0.0007(11)
C30 0.0403(14) 0.0267(12) 0.0401(15) 0.0021(11) -0.0094(12) 0.0018(10)
C31 0.0314(12) 0.0348(13) 0.0319(13) -0.0034(11) 0.0043(11) -0.0023(10)
C32 0.0383(14) 0.0320(13) 0.0473(16) -0.0101(12) 0.0023(12) -0.0048(11)
C33 0.0279(12) 0.0280(12) 0.0548(17) 0.0021(12) -0.0022(12) -0.0057(10)
C34 0.0245(12) 0.0341(13) 0.0472(16) 0.0035(12) 0.0079(11) -0.0012(10)
C35 0.0277(12) 0.0271(11) 0.0368(14) -0.0017(10) 0.0047(10) 0.0022(9)
C36 0.0247(11) 0.0217(10) 0.0269(12) 0.0028(9) 0.0008(9) 0.0008(9)
C37 0.0258(11) 0.0213(10) 0.0261(12) 0.0016(9) 0.0024(10) 0.0031(9)
C38 0.0283(11) 0.0240(11) 0.0213(11) 0.0028(9) 0.0048(9) -0.0001(9)
C39 0.0254(11) 0.0213(11) 0.0245(12) 0.0008(9) 0.0026(9) 0.0041(9)
C40 0.0302(11) 0.0183(10) 0.0237(12) 0.0028(9) 0.0030(10) -0.0009(9)
C41 0.0320(12) 0.0247(11) 0.0316(14) 0.0030(10) 0.0010(10) 0.0030(10)
C42 0.0347(13) 0.0337(13) 0.0360(14) 0.0047(11) -0.0062(11) -0.0014(11)
C43 0.0539(16) 0.0298(13) 0.0295(14) -0.0006(11) -0.0035(12) -0.0099(12)
C44 0.0486(15) 0.0302(12) 0.0293(14) -0.0062(11) 0.0091(12) -0.0034(11)
C45 0.0296(12) 0.0356(13) 0.0286(13) -0.0020(10) 0.0046(10) -0.0010(10)

loop_
_atom_type_symbol
_atom_type_description
_atom_type_scat_dispersion_real
_atom_type_scat_dispersion_imag
_atom_type_scat_source
C C 0.0033 0.0016 'International Tables Vol C Tables 4.2.6.8 and 6.1.1.4'
H H 0.0000 0.0000 'International Tables Vol C Tables 4.2.6.8 and 6.1.1.4'
N N 0.0061 0.0033 'International Tables Vol C Tables 4.2.6.8 and 6.1.1.4'
O O 0.0106 0.0060 'International Tables Vol C Tables 4.2.6.8 and 6.1.1.4'
Cl Cl 0.1484 0.1585 'International Tables Vol C Tables 4.2.6.8 and 6.1.1.4'
Cu Cu 0.3201 1.2651 'International Tables Vol C Tables 4.2.6.8 and 6.1.1.4'

loop_
_geom_angle_atom_site_label_1
_geom_angle_atom_site_label_2
_geom_angle_atom_site_label_3
_geom_angle
O1 Cu1 O2 91.01(6)
O1 Cu1 N1 95.46(7)
O2 Cu1 N1 155.95(7)
O1 Cu1 N2 179.79(7)
O2 Cu1 N2 89.07(7)
N1 Cu1 N2 84.39(7)
O1 Cu1 N3 102.74(6)
O2 Cu1 N3 97.91(6)
N1 Cu1 N3 103.17(7)
N2 Cu1 N3 77.44(6)
O4 Cl2 O5 117.2(3)
O4 Cl2 O6A 134.5(3)
O5 Cl2 O6A 53.0(3)
O4 Cl2 O3 106.3(3)
O5 Cl2 O3 105.0(2)
O6A Cl2 O3 119.2(2)
O4 Cl2 O6 114.0(3)
O5 Cl2 O6 111.0(3)
O6A Cl2 O6 58.2(3)
O3 Cl2 O6 101.57(16)
O4 Cl2 O4A 47.1(3)
O5 Cl2 O4A 138.2(3)
O6A Cl2 O4A 106.4(3)
O3 Cl2 O4A 116.47(19)
O6 Cl2 O4A 67.0(3)
O4 Cl2 O5A 57.3(3)
O5 Cl2 O5A 60.8(3)
O6A Cl2 O5A 102.6(3)
O3 Cl2 O5A 112.0(2)
O6 Cl2 O5A 146.4(2)
O4A Cl2 O5A 97.0(3)
C37 O1 Cu1 127.99(14)
C39 O2 Cu1 123.44(13)
C5 N1 C1 119.19(19)
C5 N1 Cu1 112.96(14)
C1 N1 Cu1 126.11(15)
C7 N2 C6 110.96(16)
C7 N2 C19 107.02(16)
C6 N2 C19 110.69(17)
C7 N2 Cu1 108.01(13)
C6 N2 Cu1 105.71(12)
C19 N2 Cu1 114.46(13)
C8 N3 C12 118.39(19)
C8 N3 Cu1 105.87(14)
C12 N3 Cu1 133.04(15)
C20 N4 C24 117.90(19)
N1 C1 C2 122.0(2)
N1 C1 H1 119.0
C2 C1 H1 119.0
C1 C2 C3 119.1(2)
C1 C2 H2 120.4
C3 C2 H2 120.4
C2 C3 C4 119.1(2)
C2 C3 H3 120.5
C4 C3 H3 120.5
C5 C4 C3 119.1(2)
C5 C4 H4 120.4
C3 C4 H4 120.4
N1 C5 C4 121.5(2)
N1 C5 C6 114.57(18)
C4 C5 C6 123.9(2)
N2 C6 C5 109.84(17)
N2 C6 H6A 109.7
C5 C6 H6A 109.7
N2 C6 H6B 109.7
C5 C6 H6B 109.7
H6A C6 H6B 108.2
N2 C7 C8 113.09(18)
N2 C7 H7A 109.0
C8 C7 H7A 109.0
N2 C7 H7B 109.0
C8 C7 H7B 109.0
H7A C7 H7B 107.8
N3 C8 C9 123.3(2)
N3 C8 C7 117.80(18)
C9 C8 C7 118.9(2)
C10 C9 C8 118.2(2)
C10 C9 H9 120.9
C8 C9 H9 120.9
C11 C10 C9 119.4(2)
C11 C10 H10 120.3
C9 C10 H10 120.3
C10 C11 C12 119.8(2)
C10 C11 H11 120.1
C12 C11 H11 120.1
N3 C12 C11 120.9(2)
N3 C12 C13 117.5(2)
C11 C12 C13 121.6(2)
C18 C13 C14 118.8(2)
C18 C13 C12 120.4(2)
C14 C13 C12 120.7(2)
C15 C14 C13 119.7(3)
C15 C14 H14 120.1
C13 C14 H14 120.1
C16 C15 C14 120.8(2)
C16 C15 H15 119.6
C14 C15 H15 119.6
C15 C16 C17 119.7(3)
C15 C16 H16 120.2
C17 C16 H16 120.2
C18 C17 C16 120.0(3)
C18 C17 H17 120.0
C16 C17 H17 120.0
C17 C18 C13 120.8(2)
C17 C18 H18 119.6
C13 C18 H18 119.6
N2 C19 C20 113.80(17)
N2 C19 H19A 108.8
C20 C19 H19A 108.8
N2 C19 H19B 108.8
C20 C19 H19B 108.8
H19A C19 H19B 107.7
N4 C20 C21 123.2(2)
N4 C20 C19 116.17(19)
C21 C20 C19 120.6(2)
C22 C21 C20 118.8(2)
C22 C21 H21 120.6
C20 C21 H21 120.6
C23 C22 C21 118.6(2)
C23 C22 H22 120.7
C21 C22 H22 120.7
C22 C23 C24 120.1(2)
C22 C23 H23 120.0
C24 C23 H23 120.0
N4 C24 C23 121.5(2)
N4 C24 C25 117.37(19)
C23 C24 C25 121.12(19)
C26 C25 C30 118.4(2)
C26 C25 C24 120.8(2)
C30 C25 C24 120.8(2)
C25 C26 C27 121.3(2)
C25 C26 H26 119.3
C27 C26 H26 119.3
C28 C27 C26 119.1(2)
C28 C27 H27 120.4
C26 C27 H27 120.4
C29 C28 C27 120.6(2)
C29 C28 H28 119.7
C27 C28 H28 119.7
C28 C29 C30 120.0(2)
C28 C29 H29 120.0
C30 C29 H29 120.0
C29 C30 C25 120.5(2)
C29 C30 H30 119.7
C25 C30 H30 119.7
C32 C31 C36 120.6(2)
C32 C31 H31 119.7
C36 C31 H31 119.7
C33 C32 C31 120.3(2)
C33 C32 H32 119.9
C31 C32 H32 119.9
C32 C33 C34 119.9(2)
C32 C33 H33 120.0
C34 C33 H33 120.0
C33 C34 C35 120.3(2)
C33 C34 H34 119.9
C35 C34 H34 119.9
C34 C35 C36 120.3(2)
C34 C35 H35 119.8
C36 C35 H35 119.8
C31 C36 C35 118.6(2)
C31 C36 C37 118.3(2)
C35 C36 C37 123.0(2)
O1 C37 C38 121.75(19)
O1 C37 C36 114.65(19)
C38 C37 C36 123.6(2)
C39 C38 C37 123.9(2)
C39 C38 Cl1 116.64(17)
C37 C38 Cl1 119.25(16)
O2 C39 C38 124.5(2)
O2 C39 C40 114.27(18)
C38 C39 C40 121.21(19)
C45 C40 C41 119.4(2)
C45 C40 C39 122.2(2)
C41 C40 C39 118.2(2)
C42 C41 C40 120.1(2)
C42 C41 H41 120.0
C40 C41 H41 120.0
C43 C42 C41 119.9(2)
C43 C42 H42 120.0
C41 C42 H42 120.0
C44 C43 C42 120.2(2)
C44 C43 H43 119.9
C42 C43 H43 119.9
C43 C44 C45 119.9(2)
C43 C44 H44 120.1
C45 C44 H44 120.1
C44 C45 C40 120.4(2)
C44 C45 H45 119.8
C40 C45 H45 119.8

loop_
_geom_bond_atom_site_label_1
_geom_bond_atom_site_label_2
_geom_bond_distance
Cu1 O1 1.9199(14)
Cu1 O2 1.9245(15)
Cu1 N1 1.9992(18)
Cu1 N2 2.0333(17)
Cu1 N3 2.3394(18)
Cl1 C38 1.747(2)
Cl2 O4 1.301(4)
Cl2 O5 1.392(4)
Cl2 O6A 1.392(4)
Cl2 O3 1.429(2)
Cl2 O6 1.460(3)
Cl2 O4A 1.498(5)
Cl2 O5A 1.552(4)
O1 C37 1.277(3)
O2 C39 1.277(3)
N1 C5 1.347(3)
N1 C1 1.348(3)
N2 C7 1.487(3)
N2 C6 1.496(3)
N2 C19 1.500(3)
N3 C8 1.337(3)
N3 C12 1.358(3)
N4 C20 1.344(3)
N4 C24 1.346(3)
C1 C2 1.368(3)
C1 H1 0.9500
C2 C3 1.384(3)
C2 H2 0.9500
C3 C4 1.387(3)
C3 H3 0.9500
C4 C5 1.378(3)
C4 H4 0.9500
C5 C6 1.506(3)
C6 H6A 0.9900
C6 H6B 0.9900
C7 C8 1.511(3)
C7 H7A 0.9900
C7 H7B 0.9900
C8 C9 1.386(3)
C9 C10 1.379(4)
C9 H9 0.9500
C10 C11 1.377(4)
C10 H10 0.9500
C11 C12 1.391(3)
C11 H11 0.9500
C12 C13 1.485(3)
C13 C18 1.388(3)
C13 C14 1.402(3)
C14 C15 1.387(4)
C14 H14 0.9500
C15 C16 1.375(4)
C15 H15 0.9500
C16 C17 1.387(4)
C16 H16 0.9500
C17 C18 1.381(3)
C17 H17 0.9500
C18 H18 0.9500
C19 C20 1.501(3)
C19 H19A 0.9900
C19 H19B 0.9900
C20 C21 1.388(3)
C21 C22 1.379(3)
C21 H21 0.9500
C22 C23 1.374(3)
C22 H22 0.9500
C23 C24 1.397(3)
C23 H23 0.9500
C24 C25 1.485(3)
C25 C26 1.386(3)
C25 C30 1.399(3)
C26 C27 1.387(3)
C26 H26 0.9500
C27 C28 1.386(3)
C27 H27 0.9500
C28 C29 1.375(4)
C28 H28 0.9500
C29 C30 1.384(3)
C29 H29 0.9500
C30 H30 0.9500
C31 C32 1.386(3)
C31 C36 1.391(3)
C31 H31 0.9500
C32 C33 1.375(3)
C32 H32 0.9500
C33 C34 1.378(3)
C33 H33 0.9500
C34 C35 1.386(3)
C34 H34 0.9500
C35 C36 1.397(3)
C35 H35 0.9500
C36 C37 1.493(3)
C37 C38 1.420(3)
C38 C39 1.402(3)
C39 C40 1.500(3)
C40 C45 1.389(3)
C40 C41 1.391(3)
C41 C42 1.390(3)
C41 H41 0.9500
C42 C43 1.386(3)
C42 H42 0.9500
C43 C44 1.383(4)
C43 H43 0.9500
C44 C45 1.386(3)
C44 H44 0.9500
C45 H45 0.9500

loop_
_geom_torsion_atom_site_label_1
_geom_torsion_atom_site_label_2
_geom_torsion_atom_site_label_3
_geom_torsion_atom_site_label_4
_geom_torsion
O2 Cu1 O1 C37 -17.83(18)
N1 Cu1 O1 C37 138.98(17)
N2 Cu1 O1 C37 95(16)
N3 Cu1 O1 C37 -116.18(17)
O1 Cu1 O2 C39 29.19(17)
N1 Cu1 O2 C39 -76.7(2)
N2 Cu1 O2 C39 -150.62(17)
N3 Cu1 O2 C39 132.20(17)
O1 Cu1 N1 C5 176.42(14)
O2 Cu1 N1 C5 -78.7(2)
N2 Cu1 N1 C5 -3.73(14)
N3 Cu1 N1 C5 71.94(15)
O1 Cu1 N1 C1 -18.86(18)
O2 Cu1 N1 C1 86.1(2)
N2 Cu1 N1 C1 160.99(18)
N3 Cu1 N1 C1 -123.34(18)
O1 Cu1 N2 C7 -174(100)
O2 Cu1 N2 C7 -61.88(14)
N1 Cu1 N2 C7 141.29(14)
N3 Cu1 N2 C7 36.44(13)
O1 Cu1 N2 C6 67(16)
O2 Cu1 N2 C6 179.29(13)
N1 Cu1 N2 C6 22.46(13)
N3 Cu1 N2 C6 -82.40(13)
O1 Cu1 N2 C19 -55(16)
O2 Cu1 N2 C19 57.20(14)
N1 Cu1 N2 C19 -99.62(14)
N3 Cu1 N2 C19 155.52(15)
O1 Cu1 N3 C8 150.90(14)
O2 Cu1 N3 C8 58.06(14)
N1 Cu1 N3 C8 -110.29(14)
N2 Cu1 N3 C8 -29.21(14)
O1 Cu1 N3 C12 -9.5(2)
O2 Cu1 N3 C12 -102.3(2)
N1 Cu1 N3 C12 89.4(2)
N2 Cu1 N3 C12 170.4(2)
C5 N1 C1 C2 1.1(3)
Cu1 N1 C1 C2 -162.75(17)
N1 C1 C2 C3 0.6(4)
C1 C2 C3 C4 -1.8(4)
C2 C3 C4 C5 1.2(4)
C1 N1 C5 C4 -1.7(3)
Cu1 N1 C5 C4 164.18(17)
C1 N1 C5 C6 177.14(19)
Cu1 N1 C5 C6 -17.0(2)
C3 C4 C5 N1 0.5(3)
C3 C4 C5 C6 -178.2(2)
C7 N2 C6 C5 -153.19(17)
C19 N2 C6 C5 88.1(2)
Cu1 N2 C6 C5 -36.34(19)
N1 C5 C6 N2 36.6(2)
C4 C5 C6 N2 -144.6(2)
C6 N2 C7 C8 74.1(2)
C19 N2 C7 C8 -165.05(18)
Cu1 N2 C7 C8 -41.3(2)
C12 N3 C8 C9 1.3(3)
Cu1 N3 C8 C9 -162.51(19)
C12 N3 C8 C7 178.2(2)
Cu1 N3 C8 C7 14.4(2)
N2 C7 C8 N3 15.4(3)
N2 C7 C8 C9 -167.5(2)
N3 C8 C9 C10 1.1(4)
C7 C8 C9 C10 -175.8(2)
C8 C9 C10 C11 -1.9(4)
C9 C10 C11 C12 0.4(4)
C8 N3 C12 C11 -2.9(3)
Cu1 N3 C12 C11 155.55(19)
C8 N3 C12 C13 174.7(2)
Cu1 N3 C12 C13 -26.8(3)
C10 C11 C12 N3 2.1(4)
C10 C11 C12 C13 -175.4(2)
N3 C12 C13 C18 -33.7(3)
C11 C12 C13 C18 143.9(2)
N3 C12 C13 C14 148.4(2)
C11 C12 C13 C14 -34.0(4)
C18 C13 C14 C15 0.6(4)
C12 C13 C14 C15 178.5(2)
C13 C14 C15 C16 0.9(4)
C14 C15 C16 C17 -1.2(4)
C15 C16 C17 C18 0.1(4)
C16 C17 C18 C13 1.5(4)
C14 C13 C18 C17 -1.8(4)
C12 C13 C18 C17 -179.7(2)
C7 N2 C19 C20 -177.94(18)
C6 N2 C19 C20 -56.9(2)
Cu1 N2 C19 C20 62.4(2)
C24 N4 C20 C21 -0.5(3)
C24 N4 C20 C19 -177.92(19)
N2 C19 C20 N4 -68.5(3)
N2 C19 C20 C21 114.0(2)
N4 C20 C21 C22 0.7(3)
C19 C20 C21 C22 178.0(2)
C20 C21 C22 C23 -0.1(3)
C21 C22 C23 C24 -0.7(3)
C20 N4 C24 C23 -0.4(3)
C20 N4 C24 C25 177.33(19)
C22 C23 C24 N4 0.9(3)
C22 C23 C24 C25 -176.6(2)
N4 C24 C25 C26 28.2(3)
C23 C24 C25 C26 -154.1(2)
N4 C24 C25 C30 -150.9(2)
C23 C24 C25 C30 26.8(3)
C30 C25 C26 C27 -1.1(4)
C24 C25 C26 C27 179.8(2)
C25 C26 C27 C28 1.0(4)
C26 C27 C28 C29 0.3(4)
C27 C28 C29 C30 -1.3(4)
C28 C29 C30 C25 1.2(4)
C26 C25 C30 C29 0.0(4)
C24 C25 C30 C29 179.1(2)
C36 C31 C32 C33 0.7(4)
C31 C32 C33 C34 1.4(4)
C32 C33 C34 C35 -1.9(4)
C33 C34 C35 C36 0.4(4)
C32 C31 C36 C35 -2.2(3)
C32 C31 C36 C37 -178.6(2)
C34 C35 C36 C31 1.7(3)
C34 C35 C36 C37 177.9(2)
Cu1 O1 C37 C38 1.3(3)
Cu1 O1 C37 C36 -177.30(13)
C31 C36 C37 O1 30.3(3)
C35 C36 C37 O1 -145.9(2)
C31 C36 C37 C38 -148.3(2)
C35 C36 C37 C38 35.5(3)
O1 C37 C38 C39 12.8(3)
C36 C37 C38 C39 -168.7(2)
O1 C37 C38 Cl1 -162.28(16)
C36 C37 C38 Cl1 16.2(3)
Cu1 O2 C39 C38 -25.5(3)
Cu1 O2 C39 C40 154.66(14)
C37 C38 C39 O2 0.3(3)
Cl1 C38 C39 O2 175.55(17)
C37 C38 C39 C40 -179.8(2)
Cl1 C38 C39 C40 -4.6(3)
O2 C39 C40 C45 112.0(2)
C38 C39 C40 C45 -67.9(3)
O2 C39 C40 C41 -64.6(3)
C38 C39 C40 C41 115.5(2)
C45 C40 C41 C42 1.6(3)
C39 C40 C41 C42 178.28(19)
C40 C41 C42 C43 -2.3(3)
C41 C42 C43 C44 0.6(4)
C42 C43 C44 C45 1.8(4)
C43 C44 C45 C40 -2.5(4)
C41 C40 C45 C44 0.8(3)
C39 C40 C45 C44 -175.7(2)
